data_7217161
loop_
_publ_author_name
'Lobana, Tarlok S.'
'Sandhu, Amanpreet K.'
'Sultana, Razia'
'Castineiras, Alfonso'
'Butcher, Ray J.'
'Jasinski, Jerry P.'

_publ_section_title
;
 Coordination variability of CuIin multidonor heterocyclic thioamides:
 synthesis, crystal structures, luminescent properties and ESI-mass
 studies of complexes
;
_journal_issue 58
_journal_name_full 'RSC Advances'
_journal_page_first 30511
_journal_paper_doi 10.1039/C4RA02748E
_journal_volume 4
_journal_year 2014
_chemical_formula_moiety 'C40 H33 Cu N2 P2 S'
_chemical_formula_sum 'C40 H33 Cu N2 P2 S'
_chemical_formula_weight 699.24
_chemical_name_systematic
; 
 ? 
;
_space_group_IT_number 2
_symmetry_cell_setting triclinic
_symmetry_space_group_name_Hall '-P 1'
_symmetry_space_group_name_H-M 'P -1'
_atom_sites_solution_hydrogens geom
_atom_sites_solution_primary direct
_atom_sites_solution_secondary difmap
_audit_creation_method SHELXL-97
_cell_angle_alpha 93.050(13)
_cell_angle_beta 92.208(12)
_cell_angle_gamma 113.907(11)
_cell_formula_units_Z 2
_cell_length_a 9.349(3)
_cell_length_b 11.140(4)
_cell_length_c 18.860(6)
_cell_measurement_reflns_used 9440
_cell_measurement_temperature 296(2)
_cell_measurement_theta_max 26.40
_cell_measurement_theta_min 2.17
_cell_volume 1789.3(10)
_computing_cell_refinement 'Bruker SAINT'
_computing_data_collection 'Bruker APEX2'
_computing_data_reduction 'Bruker SAINT'
_computing_molecular_graphics 'Bruker SHELXTL'
_computing_publication_material 'Bruker SHELXTL'
_computing_structure_refinement 'SHELXL-97 (Sheldrick, 2008)'
_computing_structure_solution 'Sir-92 (Altomare et al., 1993)'
_diffrn_ambient_temperature 296(2)
_diffrn_measured_fraction_theta_full 0.965
_diffrn_measured_fraction_theta_max 0.965
_diffrn_measurement_device_type 'Bruker APEX-II CCD'
_diffrn_measurement_method '\f and \w scans'
_diffrn_radiation_monochromator graphite
_diffrn_radiation_source 'fine-focus sealed tube'
_diffrn_radiation_type MoK\a
_diffrn_radiation_wavelength 0.71073
_diffrn_reflns_av_R_equivalents 0.0292
_diffrn_reflns_av_sigmaI/netI 0.0300
_diffrn_reflns_limit_h_max 11
_diffrn_reflns_limit_h_min -8
_diffrn_reflns_limit_k_max 13
_diffrn_reflns_limit_k_min -13
_diffrn_reflns_limit_l_max 23
_diffrn_reflns_limit_l_min -23
_diffrn_reflns_number 19104
_diffrn_reflns_theta_full 26.54
_diffrn_reflns_theta_max 26.54
_diffrn_reflns_theta_min 2.17
_exptl_absorpt_coefficient_mu 0.788
_exptl_absorpt_correction_T_max 0.7454
_exptl_absorpt_correction_T_min 0.5954
_exptl_absorpt_correction_type multi-scan
_exptl_absorpt_process_details 'SADABS-2008/1 - Bruker AXS area detector scaling and absorption correction'
_exptl_crystal_colour white
_exptl_crystal_density_diffrn 1.298
_exptl_crystal_density_method 'not measured'
_exptl_crystal_description rectangular
_exptl_crystal_F_000 724
_exptl_crystal_size_max 0.14
_exptl_crystal_size_mid 0.10
_exptl_crystal_size_min 0.06
_refine_diff_density_max 0.463
_refine_diff_density_min -0.413
_refine_diff_density_rms 0.059
_refine_ls_extinction_coef 0.0201(10)
_refine_ls_extinction_expression Fc^*^=kFc[1+0.001xFc^2^\l^3^/sin(2\q)]^-1/4^
_refine_ls_extinction_method SHELXL
_refine_ls_goodness_of_fit_ref 1.008
_refine_ls_hydrogen_treatment none
_refine_ls_matrix_type full
_refine_ls_number_parameters 416
_refine_ls_number_reflns 7178
_refine_ls_number_restraints 0
_refine_ls_restrained_S_all 1.008
_refine_ls_R_factor_all 0.0468
_refine_ls_R_factor_gt 0.0339
_refine_ls_shift/su_max 0.001
_refine_ls_shift/su_mean 0.000
_refine_ls_structure_factor_coef Fsqd
_refine_ls_weighting_details 'calc w=1/[\s^2^(Fo^2^)+(0.0381P)^2^+1.5609P] where P=(Fo^2^+2Fc^2^)/3'
_refine_ls_weighting_scheme calc
_refine_ls_wR_factor_gt 0.0834
_refine_ls_wR_factor_ref 0.1023
_reflns_number_gt 5988
_reflns_number_total 7178
_reflns_threshold_expression >2sigma(I)
_cod_data_source_file c4ra02748e3.cif
_cod_data_source_block 1
_cod_depositor_comments
;
The following automatic conversions were performed:

'_symmetry_cell_setting' value 'Triclinic' changed to 'triclinic'
according to
/usr/data/users/saulius/crontab/automatic-downloads/rss-feeds/RSC/lib/dictionaries/cif_core.dic
dictionary named 'cif_core.dic' version 2.4.2 from
2011-04-26.

'_exptl_absorpt_correction_type' value 'Multi-scan'
changed to 'multi-scan' according to
/usr/data/users/saulius/crontab/automatic-downloads/rss-feeds/RSC/lib/dictionaries/cif_core.dic
dictionary named 'cif_core.dic' version 2.4.2 from 2011-04-26.

Automatic conversion script
Id: cif_fix_values 2281 2013-09-26 08:29:07Z andrius 
;
_cod_database_code 7217161

loop_
_symmetry_equiv_pos_as_xyz
'x, y, z'
'-x, -y, -z'

loop_
_atom_site_label
_atom_site_type_symbol
_atom_site_fract_x
_atom_site_fract_y
_atom_site_fract_z
_atom_site_U_iso_or_equiv
_atom_site_adp_type
_atom_site_occupancy
_atom_site_symmetry_multiplicity
_atom_site_calc_flag
_atom_site_refinement_flags
C1 C 0.4283(3) 0.6421(2) 0.13741(13) 0.0470(6) Uani 1 1 d .
C2 C 0.5557(4) 0.7013(3) 0.09677(15) 0.0598(7) Uani 1 1 d .
H2 H 0.6140 0.6548 0.0822 0.072 Uiso 1 1 calc R
C3 C 0.5967(4) 0.8291(3) 0.07766(18) 0.0772(10) Uani 1 1 d .
H3 H 0.6819 0.8675 0.0502 0.093 Uiso 1 1 calc R
C4 C 0.5121(6) 0.8994(3) 0.0992(2) 0.0886(12) Uani 1 1 d .
H4 H 0.5403 0.9851 0.0864 0.106 Uiso 1 1 calc R
C5 C 0.3851(6) 0.8422(4) 0.1397(2) 0.0886(12) Uani 1 1 d .
H5 H 0.3276 0.8894 0.1541 0.106 Uiso 1 1 calc R
C6 C 0.3429(4) 0.7137(3) 0.15919(17) 0.0674(8) Uani 1 1 d .
H6 H 0.2577 0.6757 0.1867 0.081 Uiso 1 1 calc R
C7 C 0.2206(3) 0.3701(2) 0.09796(13) 0.0425(5) Uani 1 1 d .
C8 C 0.1827(3) 0.4169(3) 0.03678(15) 0.0581(7) Uani 1 1 d .
H8 H 0.2352 0.5053 0.0285 0.070 Uiso 1 1 calc R
C9 C 0.0666(4) 0.3324(4) -0.01212(18) 0.0753(9) Uani 1 1 d .
H9 H 0.0415 0.3648 -0.0530 0.090 Uiso 1 1 calc R
C10 C -0.0119(4) 0.2017(4) -0.00103(19) 0.0790(10) Uani 1 1 d .
H10 H -0.0898 0.1457 -0.0341 0.095 Uiso 1 1 calc R
C11 C 0.0256(4) 0.1540(3) 0.0593(2) 0.0765(9) Uani 1 1 d .
H11 H -0.0266 0.0652 0.0669 0.092 Uiso 1 1 calc R
C12 C 0.1406(3) 0.2374(3) 0.10891(16) 0.0579(7) Uani 1 1 d .
H12 H 0.1646 0.2045 0.1499 0.069 Uiso 1 1 calc R
C13 C 0.5405(3) 0.4374(2) 0.14914(13) 0.0443(5) Uani 1 1 d .
C14 C 0.6730(3) 0.5002(3) 0.19440(17) 0.0641(8) Uani 1 1 d .
H14 H 0.6736 0.5598 0.2310 0.077 Uiso 1 1 calc R
C15 C 0.8056(4) 0.4751(4) 0.1856(2) 0.0818(11) Uani 1 1 d .
H15 H 0.8957 0.5206 0.2152 0.098 Uiso 1 1 calc R
C16 C 0.8043(4) 0.3832(4) 0.1334(2) 0.0829(11) Uani 1 1 d .
H16 H 0.8923 0.3650 0.1285 0.099 Uiso 1 1 calc R
C17 C 0.6740(4) 0.3193(4) 0.0890(2) 0.0753(9) Uani 1 1 d .
H17 H 0.6729 0.2573 0.0537 0.090 Uiso 1 1 calc R
C18 C 0.5418(3) 0.3465(3) 0.09620(15) 0.0571(7) Uani 1 1 d .
H18 H 0.4536 0.3031 0.0652 0.069 Uiso 1 1 calc R
C19 C 0.3158(3) 0.6791(2) 0.34021(13) 0.0472(6) Uani 1 1 d .
C20 C 0.4794(5) 0.8866(3) 0.3815(2) 0.0893(12) Uani 1 1 d .
H20 H 0.4956 0.9720 0.3971 0.107 Uiso 1 1 calc R
C21 C 0.6082(5) 0.8569(3) 0.3790(2) 0.0844(11) Uani 1 1 d .
H21 H 0.7085 0.9192 0.3929 0.101 Uiso 1 1 calc R
C22 C 0.5810(4) 0.7294(3) 0.35471(16) 0.0650(8) Uani 1 1 d .
H22 H 0.6653 0.7056 0.3519 0.078 Uiso 1 1 calc R
C23 C 0.1359(3) 0.1167(2) 0.29953(13) 0.0416(5) Uani 1 1 d .
C24 C 0.1620(4) 0.0020(3) 0.29776(16) 0.0586(7) Uani 1 1 d .
H24 H 0.2532 0.0031 0.3199 0.070 Uiso 1 1 calc R
C25 C 0.0524(5) -0.1143(3) 0.2632(2) 0.0781(10) Uani 1 1 d .
H25 H 0.0704 -0.1905 0.2623 0.094 Uiso 1 1 calc R
C26 C -0.0815(5) -0.1165(4) 0.2305(2) 0.0848(11) Uani 1 1 d .
H26 H -0.1533 -0.1938 0.2064 0.102 Uiso 1 1 calc R
C27 C -0.1107(4) -0.0044(4) 0.23303(19) 0.0774(10) Uani 1 1 d .
H27 H -0.2036 -0.0071 0.2119 0.093 Uiso 1 1 calc R
C28 C -0.0022(3) 0.1119(3) 0.26687(16) 0.0582(7) Uani 1 1 d .
H28 H -0.0218 0.1874 0.2678 0.070 Uiso 1 1 calc R
C29 C 0.4509(3) 0.2536(2) 0.36433(13) 0.0428(5) Uani 1 1 d .
C30 C 0.5074(3) 0.2500(3) 0.43250(15) 0.0567(7) Uani 1 1 d .
H30 H 0.4480 0.2506 0.4709 0.068 Uiso 1 1 calc R
C31 C 0.6525(4) 0.2453(3) 0.44402(19) 0.0704(9) Uani 1 1 d .
H31 H 0.6895 0.2431 0.4902 0.084 Uiso 1 1 calc R
C32 C 0.7415(4) 0.2438(4) 0.3890(2) 0.0748(10) Uani 1 1 d .
H32 H 0.8394 0.2422 0.3975 0.090 Uiso 1 1 calc R
C33 C 0.6865(4) 0.2446(4) 0.3216(2) 0.0891(12) Uani 1 1 d .
H33 H 0.7457 0.2413 0.2837 0.107 Uiso 1 1 calc R
C34 C 0.5426(4) 0.2504(4) 0.30879(17) 0.0724(9) Uani 1 1 d .
H34 H 0.5070 0.2522 0.2623 0.087 Uiso 1 1 calc R
C35 C 0.1851(3) 0.2773(2) 0.42931(13) 0.0421(5) Uani 1 1 d .
C36 C 0.0698(4) 0.1662(3) 0.45348(16) 0.0623(7) Uani 1 1 d .
H36 H 0.0375 0.0857 0.4271 0.075 Uiso 1 1 calc R
C37 C 0.0017(4) 0.1741(4) 0.51704(18) 0.0755(9) Uani 1 1 d .
H37 H -0.0762 0.0989 0.5325 0.091 Uiso 1 1 calc R
C38 C 0.0480(4) 0.2904(4) 0.55652(17) 0.0730(10) Uani 1 1 d .
H38 H 0.0047 0.2948 0.5996 0.088 Uiso 1 1 calc R
C39 C 0.1580(6) 0.4001(4) 0.53252(19) 0.0988(14) Uani 1 1 d .
H39 H 0.1883 0.4803 0.5590 0.119 Uiso 1 1 calc R
C40 C 0.2267(5) 0.3948(3) 0.46873(17) 0.0793(11) Uani 1 1 d .
H40 H 0.3012 0.4715 0.4529 0.095 Uiso 1 1 calc R
N1 N 0.3342(3) 0.8021(2) 0.36319(15) 0.0701(7) Uani 1 1 d .
N2 N 0.4368(2) 0.6400(2) 0.33522(11) 0.0452(5) Uani 1 1 d .
P1 P 0.36947(7) 0.47408(6) 0.16675(3) 0.03967(15) Uani 1 1 d .
P2 P 0.27036(7) 0.27539(6) 0.34334(3) 0.03775(15) Uani 1 1 d .
S1 S 0.13511(8) 0.55879(7) 0.31354(4) 0.05321(18) Uani 1 1 d .
Cu1 Cu 0.30362(3) 0.45051(3) 0.280955(15) 0.04115(11) Uani 1 1 d .

loop_
_atom_site_aniso_label
_atom_site_aniso_U_11
_atom_site_aniso_U_22
_atom_site_aniso_U_33
_atom_site_aniso_U_23
_atom_site_aniso_U_13
_atom_site_aniso_U_12
C1 0.0535(15) 0.0416(13) 0.0404(13) 0.0030(10) -0.0010(11) 0.0143(11)
C2 0.0603(17) 0.0526(16) 0.0536(16) 0.0046(13) 0.0004(13) 0.0101(14)
C3 0.083(2) 0.0566(19) 0.065(2) 0.0129(15) -0.0018(17) -0.0004(17)
C4 0.127(3) 0.0486(18) 0.074(2) 0.0144(17) -0.010(2) 0.019(2)
C5 0.135(4) 0.068(2) 0.081(2) 0.0148(19) 0.007(2) 0.059(2)
C6 0.089(2) 0.0623(18) 0.0630(19) 0.0157(15) 0.0124(16) 0.0414(18)
C7 0.0350(12) 0.0514(14) 0.0403(13) -0.0002(10) 0.0040(10) 0.0170(11)
C8 0.0527(16) 0.0666(18) 0.0494(16) 0.0087(13) -0.0008(12) 0.0185(14)
C9 0.066(2) 0.096(3) 0.0548(18) 0.0036(17) -0.0149(15) 0.0258(19)
C10 0.062(2) 0.089(3) 0.066(2) -0.0172(19) -0.0156(16) 0.0151(19)
C11 0.069(2) 0.0586(19) 0.081(2) -0.0081(17) -0.0070(18) 0.0070(16)
C12 0.0570(17) 0.0519(16) 0.0551(16) 0.0028(13) -0.0005(13) 0.0128(13)
C13 0.0374(13) 0.0506(14) 0.0448(13) 0.0084(11) 0.0047(10) 0.0170(11)
C14 0.0443(16) 0.072(2) 0.0671(19) 0.0001(15) -0.0052(13) 0.0164(14)
C15 0.0376(16) 0.107(3) 0.091(3) 0.022(2) -0.0062(16) 0.0190(17)
C16 0.056(2) 0.108(3) 0.105(3) 0.036(2) 0.021(2) 0.049(2)
C17 0.074(2) 0.088(2) 0.085(2) 0.0121(19) 0.0261(19) 0.052(2)
C18 0.0537(16) 0.0678(18) 0.0569(17) 0.0014(14) 0.0054(13) 0.0322(14)
C19 0.0662(17) 0.0449(13) 0.0381(13) 0.0007(10) 0.0010(11) 0.0311(13)
C20 0.110(3) 0.0463(18) 0.101(3) -0.0088(18) 0.004(2) 0.023(2)
C21 0.077(2) 0.058(2) 0.086(3) -0.0101(17) -0.0095(19) -0.0031(18)
C22 0.0567(18) 0.0681(19) 0.0622(18) -0.0004(15) -0.0063(14) 0.0188(15)
C23 0.0405(13) 0.0414(12) 0.0418(13) 0.0036(10) 0.0060(10) 0.0150(10)
C24 0.0691(19) 0.0463(15) 0.0631(18) -0.0023(13) -0.0030(14) 0.0277(14)
C25 0.102(3) 0.0452(17) 0.081(2) -0.0055(15) 0.000(2) 0.0251(18)
C26 0.093(3) 0.058(2) 0.075(2) -0.0083(17) -0.008(2) 0.0037(19)
C27 0.0516(18) 0.083(2) 0.080(2) 0.0030(18) -0.0100(16) 0.0113(17)
C28 0.0439(15) 0.0588(17) 0.0692(19) 0.0019(14) 0.0002(13) 0.0189(13)
C29 0.0420(13) 0.0416(13) 0.0493(14) 0.0064(10) 0.0037(10) 0.0211(11)
C30 0.0542(16) 0.0673(18) 0.0513(16) -0.0036(13) -0.0042(12) 0.0293(14)
C31 0.0622(19) 0.079(2) 0.072(2) -0.0030(17) -0.0219(16) 0.0344(17)
C32 0.0513(18) 0.084(2) 0.101(3) 0.021(2) 0.0001(18) 0.0389(17)
C33 0.073(2) 0.138(4) 0.094(3) 0.049(2) 0.037(2) 0.074(2)
C34 0.074(2) 0.116(3) 0.0592(18) 0.0299(18) 0.0184(15) 0.067(2)
C35 0.0459(13) 0.0440(13) 0.0436(13) 0.0055(10) 0.0089(10) 0.0251(11)
C36 0.074(2) 0.0596(17) 0.0574(17) 0.0111(14) 0.0175(15) 0.0295(16)
C37 0.081(2) 0.085(2) 0.069(2) 0.0288(18) 0.0328(18) 0.038(2)
C38 0.104(3) 0.093(3) 0.0534(17) 0.0203(17) 0.0326(17) 0.068(2)
C39 0.178(4) 0.066(2) 0.065(2) 0.0007(17) 0.044(3) 0.059(3)
C40 0.127(3) 0.0465(16) 0.0607(19) 0.0037(14) 0.035(2) 0.0294(19)
N1 0.087(2) 0.0431(13) 0.0821(19) -0.0046(12) 0.0007(15) 0.0297(14)
N2 0.0422(11) 0.0433(11) 0.0458(11) 0.0003(9) -0.0039(9) 0.0140(9)
P1 0.0412(3) 0.0413(3) 0.0370(3) 0.0020(2) 0.0033(2) 0.0174(3)
P2 0.0411(3) 0.0383(3) 0.0392(3) 0.0031(2) 0.0054(2) 0.0215(3)
S1 0.0486(4) 0.0578(4) 0.0613(4) -0.0057(3) 0.0005(3) 0.0315(3)
Cu1 0.04882(19) 0.03979(17) 0.03994(17) 0.00226(12) 0.00518(12) 0.02321(14)

loop_
_atom_type_symbol
_atom_type_description
_atom_type_scat_dispersion_real
_atom_type_scat_dispersion_imag
_atom_type_scat_source
C C 0.0033 0.0016 'International Tables Vol C Tables 4.2.6.8 and 6.1.1.4'
H H 0.0000 0.0000 'International Tables Vol C Tables 4.2.6.8 and 6.1.1.4'
N N 0.0061 0.0033 'International Tables Vol C Tables 4.2.6.8 and 6.1.1.4'
P P 0.1023 0.0942 'International Tables Vol C Tables 4.2.6.8 and 6.1.1.4'
S S 0.1246 0.1234 'International Tables Vol C Tables 4.2.6.8 and 6.1.1.4'
Cu Cu 0.3201 1.2651 'International Tables Vol C Tables 4.2.6.8 and 6.1.1.4'

loop_
_geom_angle_atom_site_label_1
_geom_angle_atom_site_label_2
_geom_angle_atom_site_label_3
_geom_angle
C2 C1 C6 118.9(3)
C2 C1 P1 123.1(2)
C6 C1 P1 118.0(2)
C1 C2 C3 120.6(3)
C1 C2 H2 119.7
C3 C2 H2 119.7
C4 C3 C2 120.4(3)
C4 C3 H3 119.8
C2 C3 H3 119.8
C3 C4 C5 119.9(3)
C3 C4 H4 120.1
C5 C4 H4 120.1
C4 C5 C6 120.2(4)
C4 C5 H5 119.9
C6 C5 H5 119.9
C5 C6 C1 120.1(3)
C5 C6 H6 119.9
C1 C6 H6 119.9
C8 C7 C12 118.8(2)
C8 C7 P1 123.5(2)
C12 C7 P1 117.7(2)
C7 C8 C9 120.1(3)
C7 C8 H8 120.0
C9 C8 H8 120.0
C10 C9 C8 120.9(3)
C10 C9 H9 119.5
C8 C9 H9 119.5
C9 C10 C11 119.5(3)
C9 C10 H10 120.3
C11 C10 H10 120.3
C10 C11 C12 120.2(3)
C10 C11 H11 119.9
C12 C11 H11 119.9
C11 C12 C7 120.5(3)
C11 C12 H12 119.7
C7 C12 H12 119.7
C14 C13 C18 118.4(3)
C14 C13 P1 117.1(2)
C18 C13 P1 124.4(2)
C13 C14 C15 120.5(3)
C13 C14 H14 119.8
C15 C14 H14 119.8
C16 C15 C14 120.4(3)
C16 C15 H15 119.8
C14 C15 H15 119.8
C17 C16 C15 119.7(3)
C17 C16 H16 120.1
C15 C16 H16 120.1
C16 C17 C18 120.2(3)
C16 C17 H17 119.9
C18 C17 H17 119.9
C13 C18 C17 120.7(3)
C13 C18 H18 119.6
C17 C18 H18 119.6
N1 C19 N2 124.1(3)
N1 C19 S1 121.6(2)
N2 C19 S1 114.31(18)
N1 C20 C21 124.4(3)
N1 C20 H20 117.8
C21 C20 H20 117.8
C20 C21 C22 116.6(3)
C20 C21 H21 121.7
C22 C21 H21 121.7
N2 C22 C21 121.5(3)
N2 C22 H22 119.2
C21 C22 H22 119.2
C28 C23 C24 118.6(2)
C28 C23 P2 116.7(2)
C24 C23 P2 124.7(2)
C25 C24 C23 120.5(3)
C25 C24 H24 119.8
C23 C24 H24 119.8
C26 C25 C24 120.0(3)
C26 C25 H25 120.0
C24 C25 H25 120.0
C25 C26 C27 120.3(3)
C25 C26 H26 119.9
C27 C26 H26 119.9
C26 C27 C28 120.2(3)
C26 C27 H27 119.9
C28 C27 H27 119.9
C27 C28 C23 120.4(3)
C27 C28 H28 119.8
C23 C28 H28 119.8
C30 C29 C34 117.8(2)
C30 C29 P2 124.0(2)
C34 C29 P2 118.0(2)
C29 C30 C31 120.2(3)
C29 C30 H30 119.9
C31 C30 H30 119.9
C32 C31 C30 121.1(3)
C32 C31 H31 119.4
C30 C31 H31 119.4
C33 C32 C31 119.4(3)
C33 C32 H32 120.3
C31 C32 H32 120.3
C32 C33 C34 120.6(3)
C32 C33 H33 119.7
C34 C33 H33 119.7
C33 C34 C29 120.9(3)
C33 C34 H34 119.6
C29 C34 H34 119.6
C40 C35 C36 118.0(3)
C40 C35 P2 119.2(2)
C36 C35 P2 122.6(2)
C35 C36 C37 120.5(3)
C35 C36 H36 119.7
C37 C36 H36 119.7
C38 C37 C36 120.6(3)
C38 C37 H37 119.7
C36 C37 H37 119.7
C39 C38 C37 119.3(3)
C39 C38 H38 120.4
C37 C38 H38 120.4
C38 C39 C40 121.1(3)
C38 C39 H39 119.4
C40 C39 H39 119.4
C35 C40 C39 120.4(3)
C35 C40 H40 119.8
C39 C40 H40 119.8
C20 N1 C19 115.9(3)
C22 N2 C19 117.4(2)
C22 N2 Cu1 144.8(2)
C19 N2 Cu1 97.03(15)
C7 P1 C13 103.51(11)
C7 P1 C1 103.83(12)
C13 P1 C1 102.92(12)
C7 P1 Cu1 116.84(8)
C13 P1 Cu1 112.93(8)
C1 P1 Cu1 115.17(8)
C23 P2 C29 104.41(11)
C23 P2 C35 102.52(11)
C29 P2 C35 105.06(11)
C23 P2 Cu1 114.71(8)
C29 P2 Cu1 114.39(8)
C35 P2 Cu1 114.42(8)
C19 S1 Cu1 78.98(9)
N2 Cu1 P2 116.06(6)
N2 Cu1 P1 104.77(6)
P2 Cu1 P1 126.25(3)
N2 Cu1 S1 69.10(6)
P2 Cu1 S1 113.45(3)
P1 Cu1 S1 112.86(3)

loop_
_geom_bond_atom_site_label_1
_geom_bond_atom_site_label_2
_geom_bond_distance
C1 C2 1.388(4)
C1 C6 1.396(4)
C1 P1 1.847(3)
C2 C3 1.389(4)
C2 H2 0.9300
C3 C4 1.377(6)
C3 H3 0.9300
C4 C5 1.382(6)
C4 H4 0.9300
C5 C6 1.396(5)
C5 H5 0.9300
C6 H6 0.9300
C7 C8 1.383(4)
C7 C12 1.391(4)
C7 P1 1.832(2)
C8 C9 1.385(4)
C8 H8 0.9300
C9 C10 1.372(5)
C9 H9 0.9300
C10 C11 1.373(5)
C10 H10 0.9300
C11 C12 1.384(4)
C11 H11 0.9300
C12 H12 0.9300
C13 C14 1.380(4)
C13 C18 1.388(4)
C13 P1 1.841(3)
C14 C15 1.390(5)
C14 H14 0.9300
C15 C16 1.379(6)
C15 H15 0.9300
C16 C17 1.359(5)
C16 H16 0.9300
C17 C18 1.396(4)
C17 H17 0.9300
C18 H18 0.9300
C19 N1 1.354(3)
C19 N2 1.372(3)
C19 S1 1.712(3)
C20 N1 1.319(5)
C20 C21 1.373(6)
C20 H20 0.9300
C21 C22 1.387(5)
C21 H21 0.9300
C22 N2 1.334(4)
C22 H22 0.9300
C23 C28 1.389(4)
C23 C24 1.394(4)
C23 P2 1.830(2)
C24 C25 1.391(4)
C24 H24 0.9300
C25 C26 1.364(5)
C25 H25 0.9300
C26 C27 1.382(5)
C26 H26 0.9300
C27 C28 1.383(4)
C27 H27 0.9300
C28 H28 0.9300
C29 C30 1.380(4)
C29 C34 1.387(4)
C29 P2 1.832(2)
C30 C31 1.388(4)
C30 H30 0.9300
C31 C32 1.359(5)
C31 H31 0.9300
C32 C33 1.353(5)
C32 H32 0.9300
C33 C34 1.385(4)
C33 H33 0.9300
C34 H34 0.9300
C35 C40 1.371(4)
C35 C36 1.385(4)
C35 P2 1.837(2)
C36 C37 1.394(4)
C36 H36 0.9300
C37 C38 1.356(5)
C37 H37 0.9300
C38 C39 1.353(5)
C38 H38 0.9300
C39 C40 1.395(4)
C39 H39 0.9300
C40 H40 0.9300
N2 Cu1 2.144(2)
P1 Cu1 2.2623(10)
P2 Cu1 2.2512(9)
S1 Cu1 2.4188(9)

loop_
_geom_torsion_atom_site_label_1
_geom_torsion_atom_site_label_2
_geom_torsion_atom_site_label_3
_geom_torsion_atom_site_label_4
_geom_torsion
C6 C1 C2 C3 -0.5(4)
P1 C1 C2 C3 -178.5(2)
C1 C2 C3 C4 0.4(5)
C2 C3 C4 C5 -0.3(6)
C3 C4 C5 C6 0.3(6)
C4 C5 C6 C1 -0.3(6)
C2 C1 C6 C5 0.4(5)
P1 C1 C6 C5 178.5(3)
C12 C7 C8 C9 0.3(4)
P1 C7 C8 C9 -178.8(2)
C7 C8 C9 C10 -0.3(5)
C8 C9 C10 C11 -0.1(6)
C9 C10 C11 C12 0.6(6)
C10 C11 C12 C7 -0.6(5)
C8 C7 C12 C11 0.2(4)
P1 C7 C12 C11 179.3(2)
C18 C13 C14 C15 1.7(5)
P1 C13 C14 C15 178.4(3)
C13 C14 C15 C16 -2.6(5)
C14 C15 C16 C17 1.7(6)
C15 C16 C17 C18 0.0(6)
C14 C13 C18 C17 0.0(4)
P1 C13 C18 C17 -176.4(2)
C16 C17 C18 C13 -0.8(5)
N1 C20 C21 C22 0.8(6)
C20 C21 C22 N2 -0.5(5)
C28 C23 C24 C25 0.8(4)
P2 C23 C24 C25 179.8(2)
C23 C24 C25 C26 0.2(5)
C24 C25 C26 C27 -1.5(6)
C25 C26 C27 C28 2.0(6)
C26 C27 C28 C23 -1.0(5)
C24 C23 C28 C27 -0.4(4)
P2 C23 C28 C27 -179.5(2)
C34 C29 C30 C31 0.9(4)
P2 C29 C30 C31 -174.0(2)
C29 C30 C31 C32 -0.2(5)
C30 C31 C32 C33 -1.1(6)
C31 C32 C33 C34 1.7(6)
C32 C33 C34 C29 -0.9(6)
C30 C29 C34 C33 -0.4(5)
P2 C29 C34 C33 174.9(3)
C40 C35 C36 C37 -1.7(5)
P2 C35 C36 C37 -176.0(2)
C35 C36 C37 C38 -0.5(5)
C36 C37 C38 C39 2.0(6)
C37 C38 C39 C40 -1.4(7)
C36 C35 C40 C39 2.3(5)
P2 C35 C40 C39 176.8(3)
C38 C39 C40 C35 -0.8(7)
C21 C20 N1 C19 -0.5(6)
N2 C19 N1 C20 -0.1(4)
S1 C19 N1 C20 -179.2(3)
C21 C22 N2 C19 -0.1(4)
C21 C22 N2 Cu1 166.1(3)
N1 C19 N2 C22 0.4(4)
S1 C19 N2 C22 179.5(2)
N1 C19 N2 Cu1 -171.7(2)
S1 C19 N2 Cu1 7.50(19)
C8 C7 P1 C13 -101.6(2)
C12 C7 P1 C13 79.4(2)
C8 C7 P1 C1 5.6(3)
C12 C7 P1 C1 -173.4(2)
C8 C7 P1 Cu1 133.6(2)
C12 C7 P1 Cu1 -45.4(2)
C14 C13 P1 C7 -178.6(2)
C18 C13 P1 C7 -2.1(3)
C14 C13 P1 C1 73.5(2)
C18 C13 P1 C1 -110.0(2)
C14 C13 P1 Cu1 -51.3(2)
C18 C13 P1 Cu1 125.2(2)
C2 C1 P1 C7 -94.1(2)
C6 C1 P1 C7 87.9(2)
C2 C1 P1 C13 13.6(3)
C6 C1 P1 C13 -164.4(2)
C2 C1 P1 Cu1 136.9(2)
C6 C1 P1 Cu1 -41.1(2)
C28 C23 P2 C29 -169.4(2)
C24 C23 P2 C29 11.5(3)
C28 C23 P2 C35 81.2(2)
C24 C23 P2 C35 -97.8(2)
C28 C23 P2 Cu1 -43.4(2)
C24 C23 P2 Cu1 137.5(2)
C30 C29 P2 C23 -111.6(2)
C34 C29 P2 C23 73.4(3)
C30 C29 P2 C35 -4.1(3)
C34 C29 P2 C35 -179.1(2)
C30 C29 P2 Cu1 122.2(2)
C34 C29 P2 Cu1 -52.8(3)
C40 C35 P2 C23 -161.7(3)
C36 C35 P2 C23 12.6(3)
C40 C35 P2 C29 89.4(3)
C36 C35 P2 C29 -96.3(2)
C40 C35 P2 Cu1 -36.9(3)
C36 C35 P2 Cu1 137.4(2)
N1 C19 S1 Cu1 172.5(2)
N2 C19 S1 Cu1 -6.71(17)
C22 N2 Cu1 P2 80.5(3)
C19 N2 Cu1 P2 -111.87(14)
C22 N2 Cu1 P1 -63.6(3)
C19 N2 Cu1 P1 104.06(14)
C22 N2 Cu1 S1 -172.8(4)
C19 N2 Cu1 S1 -5.17(13)
C23 P2 Cu1 N2 172.65(10)
C29 P2 Cu1 N2 -66.73(11)
C35 P2 Cu1 N2 54.55(11)
C23 P2 Cu1 P1 -52.07(9)
C29 P2 Cu1 P1 68.55(10)
C35 P2 Cu1 P1 -170.17(9)
C23 P2 Cu1 S1 95.40(9)
C29 P2 Cu1 S1 -143.98(9)
C35 P2 Cu1 S1 -22.70(10)
C7 P1 Cu1 N2 -150.64(11)
C13 P1 Cu1 N2 89.47(11)
C1 P1 Cu1 N2 -28.37(11)
C7 P1 Cu1 P2 70.18(10)
C13 P1 Cu1 P2 -49.71(10)
C1 P1 Cu1 P2 -167.55(10)
C7 P1 Cu1 S1 -77.45(10)
C13 P1 Cu1 S1 162.66(9)
C1 P1 Cu1 S1 44.82(10)
C19 S1 Cu1 N2 4.19(10)
C19 S1 Cu1 P2 114.49(9)
C19 S1 Cu1 P1 -93.58(9)
